data_2005064
loop_
_publ_author_name
'Tamura, H.'
'Ikeda, N.'
'Iguro, T.'
'Ohno, T.'
'Matsubayashi, G.-E.'

_publ_contact_author
;
   Hatsue Tamura
   Department of Applied Chemistry
   Faculty of Engineering
   Osaka University
   1-16 Machikaneyama, Toyonaka, Osaka 560
   Japan
;
_publ_section_title
;
 The Pseudo-Racemic Complex Bis[tris(2,2'-bipyridine)ruthenium(II)]
 Hexacyanocobaltate(III) Chloride Octahydrate,
 [Ru(bpy)~3~]~2~[Co(CN)~6~]Cl.8H~2~O
;
_journal_issue 6
_journal_name_full 'Acta Crystallographica Section C'
_journal_page_first 1394
_journal_page_last 1399
_journal_paper_doi 10.1107/S0108270196000042
_journal_volume 52
_journal_year 1996
_chemical_formula_iupac '[Ru (C10 H8 N2)3]2 [Co(C N)6] Cl , 8H2 O'
_chemical_formula_moiety '(C30 H24 N6 R2 2+)2,  (C6 Co N6 3-),  Cl 1-, 8(H2 O)'
_chemical_formula_sum 'C66 H64 Cl Co N18 O8 Ru2'
_chemical_formula_weight 1533.87
_chemical_name_systematic
;
bis[tris(2,2'-bipyridine)ruthenium(II)] hexacyanocobaltate(III) chloride
octahydrate
;
_space_group_IT_number 5
_symmetry_cell_setting monoclinic
_symmetry_space_group_name_Hall 'C 2y'
_symmetry_space_group_name_H-M 'C 1 2 1'
_audit_creation_method 'from TEXRAY.INF file'
_cell_angle_alpha 90
_cell_angle_beta 90.43(2)
_cell_angle_gamma 90
_cell_formula_units_Z 4
_cell_length_a 22.201(5)
_cell_length_b 13.667(3)
_cell_length_c 22.087(4)
_cell_measurement_reflns_used 25
_cell_measurement_temperature 296
_cell_measurement_theta_max 20.00
_cell_measurement_theta_min 19.61
_cell_volume 6701(2)
_computing_cell_refinement 'MSC/AFC Diffractometer Control Software'
_computing_data_collection
;
MSC/AFC Diffractometer Control Software (Molecular Structure Corporation,
1988)
;
_computing_data_reduction 'TEXSAN: PROCESS (Molecular Structure Corporation, 1992)'
_computing_publication_material 'TEXSAN: FINISH'
_computing_structure_refinement 'TEXSAN: LS'
_computing_structure_solution 'SIR88 (Burla et al., 1989)'
_diffrn_ambient_temperature 296
_diffrn_measurement_device 'Rigaku AFC7R diffractometer'
_diffrn_measurement_method '\q/2\q scans'
_diffrn_radiation_monochromator graphite
_diffrn_radiation_source 'Rigaku rotating anode'
_diffrn_radiation_type 'Mo K\a'
_diffrn_radiation_wavelength 0.7107
_diffrn_reflns_av_R_equivalents 0.058
_diffrn_reflns_av_sigmaI/netI 0.036
_diffrn_reflns_limit_h_max 31
_diffrn_reflns_limit_h_min 0
_diffrn_reflns_limit_k_max 19
_diffrn_reflns_limit_k_min 0
_diffrn_reflns_limit_l_max 31
_diffrn_reflns_limit_l_min -31
_diffrn_reflns_number 10396
_diffrn_reflns_theta_max 30.11
_diffrn_reflns_theta_min 1.85
_diffrn_standards_decay_% -2.40
_diffrn_standards_interval_count 150
_diffrn_standards_number 3
_exptl_absorpt_coefficient_mu 0.80
_exptl_absorpt_correction_T_max 1.000
_exptl_absorpt_correction_T_min 0.909
_exptl_absorpt_correction_type 'empirical, \y scan (North, Phillips & Mathews, 1968)'
_exptl_absorpt_process_details ' \y scans (North, Phillips & Mathews, 1968) '
_exptl_crystal_colour orange
_exptl_crystal_density_diffrn 1.520
_exptl_crystal_density_meas 1.52
_exptl_crystal_density_method flotation
_exptl_crystal_description prismatic
_exptl_crystal_F_000 3128
_exptl_crystal_size_max 0.50
_exptl_crystal_size_mid 0.50
_exptl_crystal_size_min 0.30
_refine_diff_density_max 0.59
_refine_diff_density_min -0.74
_refine_ls_extinction_method none
_refine_ls_goodness_of_fit_obs 1.56
_refine_ls_hydrogen_treatment noref
_refine_ls_matrix_type full
_refine_ls_number_constraints 0
_refine_ls_number_parameters 866
_refine_ls_number_reflns 8740
_refine_ls_number_restraints 0
_refine_ls_R_factor_obs 0.035
_refine_ls_shift/esd_max 0.14
_refine_ls_structure_factor_coef F
_refine_ls_weighting_details 'w = 1/[\s^2^(F~o~)+0.0009F~o~^2^]'
_refine_ls_weighting_scheme calc
_refine_ls_wR_factor_obs 0.060
_reflns_number_observed 8740
_reflns_number_total 10151
_reflns_observed_criterion I>3.0\s(I)
_cod_data_source_file ta1068.cif
_cod_data_source_block RUCO
_cod_depositor_comments
;
The following automatic conversions were performed:

'_refine_ls_weighting_scheme' value 'calc w =
1/[\s^2^(F~o~)+0.0009F~o~^2^]' was changed to 'calc'. New tag
'_refine_ls_weighting_details' was created. The value of the new tag
was set to 'w = 1/[\s^2^(F~o~)+0.0009F~o~^2^]'.

Automatic conversion script
Id: cif_fix_values 3143 2015-03-26 13:38:13Z robertas 
;
_cod_original_sg_symbol_H-M 'C 2'
_cod_database_code 2005064

loop_
_symmetry_equiv_pos_as_xyz
'    +x,     +y,   +z '
'    -x,     +y,   -z '
' 1/2+x,  1/2+y,   +z '
' 1/2-x,  1/2+y,   -z '

loop_
_atom_site_aniso_label
_atom_site_aniso_U_11
_atom_site_aniso_U_22
_atom_site_aniso_U_33
_atom_site_aniso_U_12
_atom_site_aniso_U_13
_atom_site_aniso_U_23
Ru(1) 0.0266(2) 0.0317(3) 0.0316(2) 0.0020(2) -0.00160(10) 0.0026(2)
Ru(2) 0.0263(2) 0.0328(3) 0.0299(2) -0.0027(2) -0.00060(10) -0.00090(10)
Co(1) 0.0260(2) 0.0309(2) 0.0227(2) 0.0015(2) -0.0002(2) 0.0019(2)
Cl(1) 0.0730(10) 0.0430(10) 0.0840(10) -0.0046(9) 0.0126(9) -0.0052(9)
O(1) 0.102(5) 0.041(4) 0.041(4) 0.0000 0.002(3) 0.0000
O(2) 0.083(5) 0.050(5) 0.041(4) 0.0000 0.002(3) 0.0000
O(3) 0.047(3) 0.066(4) 0.111(5) -0.013(3) -0.007(3) 0.006(3)
O(4) 0.069(4) 0.113(7) 0.105(5) -0.015(4) -0.012(3) -0.024(5)
O(5) 0.051(2) 0.060(3) 0.060(3) -0.013(2) 0.000(2) 0.014(2)
O(6) 0.063(3) 0.047(3) 0.136(6) -0.013(3) 0.007(3) -0.015(3)
O(7) 0.047(2) 0.039(2) 0.077(3) -0.005(2) -0.001(2) -0.009(2)
O(8) 0.070(4) 0.099(6) 0.120(6) 0.009(4) -0.010(4) -0.003(5)
O(9) 0.092(5) 0.088(6) 0.181(9) 0.006(5) 0.007(5) -0.002(7)
N(1) 0.031(2) 0.043(3) 0.034(2) 0.002(2) -0.005(2) 0.005(2)
N(2) 0.039(3) 0.032(3) 0.037(2) 0.000(2) -0.002(2) -0.002(2)
N(3) 0.025(2) 0.034(2) 0.038(2) 0.002(2) 0.0000(10) 0.003(2)
N(4) 0.032(2) 0.035(2) 0.035(2) 0.002(2) -0.0050(10) 0.011(2)
N(5) 0.046(3) 0.042(3) 0.025(2) 0.010(2) 0.005(2) 0.006(2)
N(6) 0.022(2) 0.029(2) 0.041(2) 0.000(2) 0.0060(10) -0.001(2)
N(7) 0.029(2) 0.032(3) 0.046(3) -0.003(2) -0.005(2) 0.000(2)
N(8) 0.024(2) 0.046(3) 0.035(2) -0.003(2) -0.0040(10) 0.001(2)
N(9) 0.043(3) 0.041(3) 0.032(2) 0.006(2) -0.005(2) -0.012(2)
N(10) 0.032(2) 0.036(2) 0.032(2) -0.005(2) 0.0020(10) 0.001(2)
N(11) 0.030(2) 0.031(2) 0.037(2) 0.000(2) 0.000(2) 0.004(2)
N(12) 0.038(2) 0.059(4) 0.029(2) -0.002(2) -0.001(2) -0.002(2)
N(13) 0.059(3) 0.068(5) 0.037(2) 0.001(4) 0.000(2) -0.001(3)
N(14) 0.055(4) 0.077(5) 0.067(4) -0.042(4) -0.002(3) 0.004(4)
N(15) 0.046(3) 0.084(6) 0.057(4) 0.030(3) -0.002(2) 0.005(3)
N(16) 0.062(3) 0.052(3) 0.034(2) -0.002(3) -0.001(2) 0.004(2)
N(17) 0.071(4) 0.045(4) 0.045(3) -0.005(3) 0.008(3) -0.002(2)
N(18) 0.088(5) 0.083(6) 0.049(3) 0.051(4) 0.006(3) 0.009(3)
C(1) 0.038(3) 0.046(4) 0.049(3) -0.001(3) -0.012(2) 0.000(3)
C(2) 0.038(3) 0.068(5) 0.045(3) 0.001(3) -0.015(2) 0.006(3)
C(3) 0.037(3) 0.049(4) 0.052(3) 0.011(3) -0.005(2) 0.018(3)
C(4) 0.031(3) 0.055(5) 0.063(4) 0.007(3) -0.001(2) 0.014(3)
C(5) 0.034(3) 0.036(3) 0.038(3) -0.004(3) -0.001(2) 0.005(2)
C(6) 0.032(3) 0.042(4) 0.038(3) -0.002(3) 0.006(2) 0.004(2)
C(7) 0.037(3) 0.043(4) 0.057(4) 0.004(3) 0.001(2) 0.004(3)
C(8) 0.072(5) 0.053(5) 0.053(4) 0.000(4) 0.014(3) -0.016(3)
C(9) 0.056(4) 0.068(6) 0.067(5) 0.011(4) -0.026(3) -0.031(4)
C(10) 0.047(3) 0.053(4) 0.039(3) 0.005(3) -0.007(2) -0.005(3)
C(11) 0.035(3) 0.056(5) 0.059(4) -0.002(3) -0.007(2) 0.024(3)
C(12) 0.052(4) 0.065(5) 0.048(3) -0.014(3) 0.001(3) 0.020(3)
C(13) 0.047(4) 0.069(5) 0.044(3) -0.018(4) 0.007(3) 0.011(3)
C(14) 0.039(3) 0.057(4) 0.043(3) -0.009(3) 0.004(2) 0.008(3)
C(15) 0.042(3) 0.032(3) 0.032(2) -0.003(2) 0.000(2) 0.003(2)
C(16) 0.022(2) 0.042(4) 0.035(2) 0.001(2) -0.0040(10) 0.007(2)
C(17) 0.041(3) 0.055(4) 0.046(3) 0.001(4) -0.013(2) 0.011(3)
C(18) 0.048(4) 0.069(6) 0.052(4) 0.009(4) -0.016(3) 0.014(3)
C(19) 0.066(4) 0.061(5) 0.041(3) 0.013(4) -0.005(3) 0.023(3)
C(20) 0.059(4) 0.067(5) 0.042(3) -0.004(4) 0.000(3) 0.029(3)
C(21) 0.049(3) 0.048(4) 0.040(3) 0.004(3) 0.010(2) -0.001(3)
C(22) 0.079(5) 0.041(4) 0.038(3) 0.009(3) 0.005(3) -0.009(2)
C(23) 0.081(5) 0.029(3) 0.044(3) 0.007(3) -0.007(3) -0.006(3)
C(24) 0.047(3) 0.031(3) 0.056(4) -0.002(3) 0.003(3) -0.007(3)
C(25) 0.043(3) 0.032(3) 0.040(3) 0.002(3) -0.004(2) 0.000(2)
C(26) 0.031(3) 0.052(4) 0.036(3) -0.005(3) 0.001(2) -0.002(2)
C(27) 0.037(3) 0.047(4) 0.054(4) -0.008(3) 0.002(2) 0.008(3)
C(28) 0.059(4) 0.076(6) 0.052(4) 0.003(5) 0.017(3) 0.009(4)
C(29) 0.047(4) 0.072(6) 0.042(3) 0.004(4) 0.014(2) -0.004(3)
C(30) 0.044(3) 0.058(4) 0.042(3) 0.002(4) 0.012(2) 0.001(3)
C(31) 0.054(3) 0.055(4) 0.043(3) -0.006(3) -0.017(3) 0.003(3)
C(32) 0.052(4) 0.058(5) 0.055(4) -0.003(4) -0.024(3) -0.001(3)
C(33) 0.055(4) 0.077(6) 0.055(4) 0.001(4) -0.022(3) -0.022(4)
C(34) 0.056(4) 0.042(4) 0.053(4) -0.013(3) -0.014(3) -0.003(3)
C(35) 0.029(3) 0.044(4) 0.046(3) -0.008(3) 0.001(2) -0.006(3)
C(36) 0.036(3) 0.027(3) 0.046(3) -0.005(2) -0.005(2) 0.001(2)
C(37) 0.071(5) 0.035(4) 0.046(3) -0.016(3) -0.001(3) 0.010(3)
C(38) 0.056(4) 0.043(4) 0.056(4) -0.010(3) -0.002(3) 0.020(3)
C(39) 0.070(5) 0.053(5) 0.046(4) 0.005(4) -0.003(3) 0.011(3)
C(40) 0.040(3) 0.050(4) 0.050(3) -0.005(3) -0.009(2) 0.015(3)
C(41) 0.060(4) 0.067(6) 0.040(3) 0.006(4) -0.003(3) -0.027(3)
C(42) 0.065(4) 0.088(7) 0.045(4) -0.001(4) 0.012(3) -0.033(4)
C(43) 0.042(4) 0.083(6) 0.050(4) 0.018(4) 0.011(3) -0.015(4)
C(44) 0.028(3) 0.062(5) 0.050(3) 0.003(3) 0.005(2) -0.009(3)
C(45) 0.025(2) 0.042(4) 0.033(2) 0.000(2) -0.003(2) -0.001(2)
C(46) 0.036(3) 0.028(3) 0.036(2) -0.005(2) 0.001(2) -0.001(2)
C(47) 0.026(2) 0.054(4) 0.046(3) -0.005(3) 0.000(2) -0.009(3)
C(48) 0.038(3) 0.061(5) 0.050(3) -0.014(3) -0.012(2) -0.007(3)
C(49) 0.042(3) 0.068(5) 0.042(3) -0.004(3) -0.003(2) -0.018(3)
C(50) 0.026(2) 0.052(4) 0.045(3) -0.008(2) 0.005(2) -0.011(3)
C(51) 0.060(4) 0.044(4) 0.044(3) -0.004(3) 0.016(3) 0.008(3)
C(52) 0.072(5) 0.067(6) 0.041(3) -0.008(4) 0.013(3) 0.013(3)
C(53) 0.073(5) 0.056(5) 0.064(5) 0.004(4) 0.000(4) 0.023(4)
C(54) 0.070(5) 0.049(5) 0.042(3) 0.005(4) -0.002(3) -0.003(3)
C(55) 0.028(2) 0.035(3) 0.042(3) -0.001(2) 0.000(2) -0.002(2)
C(56) 0.030(3) 0.035(3) 0.041(3) -0.007(2) 0.002(2) -0.003(2)
C(57) 0.055(4) 0.054(5) 0.055(4) 0.013(4) 0.015(3) -0.004(3)
C(58) 0.042(3) 0.048(4) 0.051(4) 0.007(3) 0.009(2) -0.007(3)
C(59) 0.048(4) 0.073(5) 0.044(3) -0.005(4) 0.009(2) -0.005(3)
C(60) 0.034(3) 0.053(4) 0.045(3) -0.002(3) 0.005(2) 0.014(3)
C(61) 0.028(2) 0.035(3) 0.031(2) -0.002(2) 0.0010(10) -0.001(2)
C(62) 0.041(3) 0.045(4) 0.038(3) -0.007(3) 0.000(2) -0.001(2)
C(63) 0.032(3) 0.061(5) 0.029(2) 0.016(3) 0.002(2) 0.002(2)
C(64) 0.042(3) 0.042(4) 0.027(2) 0.004(3) 0.002(2) 0.004(2)
C(65) 0.033(3) 0.044(4) 0.031(2) -0.001(3) 0.004(2) 0.005(2)
C(66) 0.049(4) 0.040(4) 0.037(3) 0.008(3) 0.002(2) 0.002(2)

loop_
_atom_site_label
_atom_site_fract_x
_atom_site_fract_y
_atom_site_fract_z
_atom_site_U_iso_or_equiv
_atom_site_thermal_displace_type
_atom_site_calc_flag
_atom_site_calc_attached_atom
_atom_site_attached_hydrogens
Ru(1) .16489(2) .1860 .00198(2) .02990(10) Uij ? ? 0
Ru(2) .16525(2) .13811(3) .50735(2) .02970(10) Uij ? ? 0
Co(1) .50009(3) .16039(8) .25011(3) .02660(10) Uij ? ? 0
Cl(1) .82898(9) .1565(2) .24000(10) .0668(6) Uij ? ? 0
O(1) .5000 .2400(7) .0 .061(2) Uij ? ? 2
O(2) .0 .5847(7) .5000 .058(2) Uij ? ? 2
O(3) .2582(2) .2960(5) .2320(3) .074(2) Uij ? ? 2
O(4) .0648(3) .2888(8) .2480(4) .096(3) Uij ? ? 2
O(5) .7331(2) -.0067(4) .2635(2) .0570(10) Uij ? ? 2
O(6) .6819(2) .4754(4) .2558(3) .082(2) Uij ? ? 2
O(7) .8027(2) .3817(4) .2465(2) .0540(10) Uij ? ? 2
O(8) .9400(3) .0178(7) .2562(4) .097(3) Uij ? ? 2
O(9) .1694(3) .1729(8) .2689(5) .121(3) Uij ? ? 2
N(1) .1026(2) .2601(4) -.0520(2) .0360(10) Uij ? ? 0
N(2) .1574(2) .3189(4) .0469(2) .0360(10) Uij ? ? 0
N(3) .2377(2) .2344(4) -.0470(2) .0320(10) Uij ? ? 0
N(4) .2361(2) .1336(5) .0544(2) .0340(10) Uij ? ? 0
N(5) .1558(2) .0551(4) -.0437(2) .0380(10) Uij ? ? 0
N(6) .1018(2) .1152(4) .0547(2) .0310(10) Uij ? ? 0
N(7) .1035(2) .0695(4) .4521(2) .0360(10) Uij ? ? 0
N(8) .1557(2) .0084(4) .5513(2) .0350(10) Uij ? ? 0
N(9) .2374(2) .0858(4) .4580(2) .0390(10) Uij ? ? 0
N(10) .2364(2) .1870(4) .5598(2) .0330(10) Uij ? ? 0
N(11) .1589(2) .2693(4) .4619(2) .0330(10) Uij ? ? 0
N(12) .1013(2) .2127(5) .5592(2) .0420(10) Uij ? ? 0
N(13) .5002(3) .1480(6) .1129(2) .054(2) Uij ? ? 0
N(14) .4097(3) -.0040(7) .2547(3) .066(2) Uij ? ? 0
N(15) .3907(3) .2963(7) .2420(3) .063(2) Uij ? ? 0
N(16) .5003(2) .1811(6) .3879(2) .0490(10) Uij ? ? 0
N(17) .5859(3) .3353(5) .2429(3) .054(2) Uij ? ? 0
N(18) .6037(4) .0183(7) .2579(3) .073(2) Uij ? ? 0
C(1) .0820(3) .2286(6) -0.1066(3) .045(2) Uij ? ? 0
C(2) .0466(3) .2883(7) -0.1441(3) .050(2) Uij ? ? 0
C(3) .0325(3) .3799(6) -0.1272(3) .046(2) Uij ? ? 0
C(4) .0544(2) .4134(6) -.0714(3) .050(2) Uij ? ? 0
C(5) .0894(3) .3517(5) -.0353(3) .0360(10) Uij ? ? 0
C(6) .1155(2) .3843(5) .0233(2) .037(2) Uij ? ? 0
C(7) .1025(3) .4691(6) .0521(3) .046(2) Uij ? ? 0
C(8) .1299(4) .4882(7) .1071(4) .059(2) Uij ? ? 0
C(9) .1691(3) .4280(8) .1314(4) .064(3) Uij ? ? 0
C(10) .1845(3) .3421(6) .0998(3) .046(2) Uij ? ? 0
C(11) .2365(3) .2837(6) -.0997(3) .050(2) Uij ? ? 0
C(12) .2895(3) .3019(7) -0.1330(3) .055(2) Uij ? ? 0
C(13) .3442(3) .2769(7) -0.1098(3) .053(2) Uij ? ? 0
C(14) .3458(3) .2326(6) -.0550(3) .046(2) Uij ? ? 0
C(15) .2919(2) .2089(5) -.0242(2) .0350(10) Uij ? ? 0
C(16) .2901(2) .1597(5) .0343(2) .0330(10) Uij ? ? 0
C(17) .3430(3) .1384(7) .0675(3) .047(2) Uij ? ? 0
C(18) .3371(3) .0886(8) .1224(3) .056(2) Uij ? ? 0
C(19) .2829(3) .0620(7) .1410(3) .056(2) Uij ? ? 0
C(20) .2310(3) .0864(7) .1077(3) .056(2) Uij ? ? 0
C(21) .1834(3) .0320(6) -.0967(3) .046(2) Uij ? ? 0
C(22) .1686(3) -.0529(6) -0.1290(3) .052(2) Uij ? ? 0
C(23) .1281(3) -0.1162(5) -0.1046(3) .052(2) Uij ? ? 0
C(24) .1003(3) -.0963(5) -.0496(3) .045(2) Uij ? ? 0
C(25) .1145(3) -.0093(5) -.0193(3) .038(2) Uij ? ? 0
C(26) .0884(3) .0225(6) .0362(3) .040(2) Uij ? ? 0
C(27) .0553(3) -.0406(6) .0716(3) .046(2) Uij ? ? 0
C(28) .0320(3) -.0043(8) .1286(4) .062(3) Uij ? ? 0
C(29) .0452(3) .0877(7) .1459(3) .053(2) Uij ? ? 0
C(30) .0787(3) .1455(7) .1077(3) .048(2) Uij ? ? 0
C(31) .0824(3) .1029(6) .3982(3) .051(2) Uij ? ? 0
C(32) .0502(3) .0440(7) .3582(3) .055(2) Uij ? ? 0
C(33) .0361(3) -.0499(8) .3760(3) .062(2) Uij ? ? 0
C(34) .0550(3) -.0845(6) .4310(3) .051(2) Uij ? ? 0
C(35) .0895(3) -.0236(6) .4688(3) .040(2) Uij ? ? 0
C(36) .1165(3) -.0550(5) .5259(3) .0370(10) Uij ? ? 0
C(37) .1009(3) -0.1438(6) .5545(3) .051(2) Uij ? ? 0
C(38) .1265(3) -0.1680(6) .6097(3) .052(2) Uij ? ? 0
C(39) .1686(3) -0.1016(7) .6343(3) .056(2) Uij ? ? 0
C(40) .1803(3) -.0165(6) .6055(3) .047(2) Uij ? ? 0
C(41) .2353(3) .0413(7) .4041(3) .056(2) Uij ? ? 0
C(42) .2830(4) .0152(8) .3720(3) .066(2) Uij ? ? 0
C(43) .3393(3) .0476(8) .3927(3) .058(2) Uij ? ? 0
C(44) .3439(3) .0966(6) .4471(3) .047(2) Uij ? ? 0
C(45) .2932(2) .1139(5) .4798(2) .0330(10) Uij ? ? 0
C(46) .2934(2) .1676(4) .5373(2) .0330(10) Uij ? ? 0
C(47) .3443(2) .1916(7) .5698(3) .0420(10) Uij ? ? 0
C(48) .3409(3) .2349(7) .6249(3) .050(2) Uij ? ? 0
C(49) .2835(3) .2552(7) .6490(3) .051(2) Uij ? ? 0
C(50) .2341(2) .2329(5) .6136(3) .0410(10) Uij ? ? 0
C(51) .1856(3) .2919(6) .4088(3) .049(2) Uij ? ? 0
C(52) .1728(4) .3737(8) .3776(3) .060(2) Uij ? ? 0
C(53) .1294(4) .4396(7) .3968(4) .065(2) Uij ? ? 0
C(54) .1040(4) .4169(7) .4518(3) .054(2) Uij ? ? 0
C(55) .1183(2) .3326(5) .4824(3) .0350(10) Uij ? ? 0
C(56) .0883(2) .3034(5) .5400(3) .0350(10) Uij ? ? 0
C(57) .0498(3) .3652(7) .5730(3) .054(2) Uij ? ? 0
C(58) .0307(3) .3363(6) .6277(3) .047(2) Uij ? ? 0
C(59) .0447(3) .2420(7) .6475(3) .055(2) Uij ? ? 0
C(60) .0797(2) .1817(7) .6119(3) .044(2) Uij ? ? 0
C(61) .5004(2) .1506(5) .1640(2) .0310(10) Uij ? ? 0
C(62) .4442(3) .0559(6) .2544(3) .041(2) Uij ? ? 0
C(63) .4333(3) .2461(6) .2445(3) .040(2) Uij ? ? 0
C(64) .5000(2) .1709(5) .3357(2) .0370(10) Uij ? ? 0
C(65) .5531(3) .2698(5) .2465(2) .0360(10) Uij ? ? 0
C(66) .5667(3) .0742(5) .2546(3) .042(2) Uij ? ? 0
H(1) .0919 .1645 -0.1198 .0509 Uij calc C1 0
H(2) .0324 .2639 -0.1818 .0615 Uij calc C2 0
H(3) .0084 .4207 -0.1523 .0544 Uij calc C3 0
H(4) .0455 .4778 -0.0581 .0594 Uij calc C4 0
H(5) .0750 .5145 .0348 .0548 Uij calc C7 0
H(6) .1200 .5467 .1280 .0713 Uij calc C8 0
H(7) .1869 .4420 .1696 .0715 Uij calc C9 0
H(8) .2145 .2998 .1160 .0532 Uij calc C10 0
H(9) .1990 .3069 -0.1150 .0622 Uij calc C11 0
H(10) .2868 .3319 -0.1718 .0656 Uij calc C12 0
H(11) .3802 .2900 -0.1313 .0631 Uij calc C13 0
H(12) .3836 .2173 -0.0368 .0550 Uij calc C14 0
H(13) .3814 .1574 .0530 .0578 Uij calc C17 0
H(14) .3717 .0738 .1462 .0671 Uij calc C18 0
H(15) .2791 .0259 .1775 .0685 Uij calc C19 0
H(16) .1924 .0697 .1227 .0634 Uij calc C20 0
H(17) .2134 .0745 -0.1121 .0549 Uij calc C21 0
H(18) .1865 -0.0661 -0.1670 .0600 Uij calc C22 0
H(19) .1187 -0.1750 -0.1255 .0645 Uij calc C23 0
H(20) .0721 -0.1410 -0.0330 .0539 Uij calc C24 0
H(21) .0480 -0.1061 .0591 .0539 Uij calc C27 0
H(22) .0076 -0.0448 .1533 .0742 Uij calc C28 0
H(23) .0318 .1122 .1837 .0652 Uij calc C29 0
H(24) .0860 .2114 .1195 .0548 Uij calc C30 0
H(25) .0900 .1690 .3873 .0625 Uij calc C31 0
H(26) .0382 .0678 .3195 .0681 Uij calc C32 0
H(27) .0130 -0.0907 .3498 .0745 Uij calc C33 0
H(28) .0450 -0.1491 .4434 .0592 Uij calc C34 0
H(29) .0727 -0.1867 .5358 .0610 Uij calc C37 0
H(30) .1163 -0.2269 .6301 .0598 Uij calc C38 0
H(31) .1887 -0.1167 .6712 .0681 Uij calc C39 0
H(32) .2072 .0283 .6244 .0641 Uij calc C40 0
H(33) .1966 .0272 .3875 .0641 Uij calc C41 0
H(34) .2790 -0.0236 .3366 .0794 Uij calc C42 0
H(35) .3743 .0357 .3693 .0690 Uij calc C43 0
H(36) .3820 .1182 .4616 .0581 Uij calc C44 0
H(37) .3828 .1774 .5533 .0503 Uij calc C47 0
H(38) .3765 .2514 .6469 .0511 Uij calc C48 0
H(39) .2791 .2831 .6881 .0609 Uij calc C49 0
H(40) .1956 .2513 .6282 .0511 Uij calc C50 0
H(41) .2147 .2479 .3929 .0589 Uij calc C51 0
H(42) .1941 .3870 .3413 .0547 Uij calc C52 0
H(43) .1181 .4958 .3740 .0710 Uij calc C53 0
H(44) .0757 .4609 .4690 .0623 Uij calc C54 0
H(45) .0375 .4264 .5568 .0661 Uij calc C57 0
H(46) .0080 .3793 .6525 .0581 Uij calc C58 0
H(47) .0302 .2192 .6853 .0650 Uij calc C59 0
H(48) .0885 .1172 .6252 .0527 Uij calc C60 0

loop_
_atom_type_symbol
_atom_type_scat_dispersion_real
_atom_type_scat_dispersion_imag
_atom_type_scat_source
Ru -1.259 0.836 International_Tables_Vol_IV_Table_2.2A
Co 0.349 0.972 International_Tables_Vol_IV_Table_2.2A
Cl 0.148 0.159 International_Tables_Vol_IV_Table_2.2A
C 0.003 0.002 International_Tables_Vol_IV_Table_2.2A
H 0.000 0.000 International_Tables_Vol_IV_Table_2.2A
N 0.006 0.003 International_Tables_Vol_IV_Table_2.2A
O 0.011 0.006 International_Tables_Vol_IV_Table_2.2A

loop_
_geom_angle_atom_site_label_1
_geom_angle_atom_site_label_2
_geom_angle_atom_site_label_3
_geom_angle
_geom_angle_publ_flag
N(1) Ru(1) N(2) 78.0(2) yes
N(1) Ru(1) N(3) 93.6(2) yes
N(1) Ru(1) N(4) 170.1(2) yes
N(1) Ru(1) N(5) 94.5(2) yes
N(1) Ru(1) N(6) 95.7(2) yes
N(2) Ru(1) N(3) 92.1(2) yes
N(2) Ru(1) N(4) 95.6(2) yes
N(2) Ru(1) N(5) 169.7(2) yes
N(2) Ru(1) N(6) 94.8(2) yes
N(3) Ru(1) N(4) 78.9(2) yes
N(3) Ru(1) N(5) 95.5(2) yes
N(3) Ru(1) N(6) 169.4(2) yes
N(4) Ru(1) N(5) 92.6(2) yes
N(4) Ru(1) N(6) 92.4(2) yes
N(5) Ru(1) N(6) 78.8(2) yes
N(7) Ru(2) N(8) 79.3(2) yes
N(7) Ru(2) N(9) 92.6(2) yes
N(7) Ru(2) N(10) 170.3(2) yes
N(7) Ru(2) N(11) 93.7(2) yes
N(7) Ru(2) N(12) 95.4(2) yes
N(8) Ru(2) N(9) 92.0(2) yes
N(8) Ru(2) N(10) 95.5(2) yes
N(8) Ru(2) N(11) 170.1(2) yes
N(8) Ru(2) N(12) 95.2(2) yes
N(9) Ru(2) N(10) 79.3(2) yes
N(9) Ru(2) N(11) 95.4(2) yes
N(9) Ru(2) N(12) 170.1(2) yes
N(10) Ru(2) N(11) 92.4(2) yes
N(10) Ru(2) N(12) 93.2(2) yes
N(11) Ru(2) N(12) 78.4(2) yes
C(61) Co(1) C(62) 90.3(3) yes
C(61) Co(1) C(63) 89.2(2) yes
C(61) Co(1) C(64) 179.6(4) yes
C(61) Co(1) C(65) 90.4(2) yes
C(61) Co(1) C(66) 90.0(3) yes
C(62) Co(1) C(63) 87.5(3) yes
C(62) Co(1) C(64) 90.1(3) yes
C(62) Co(1) C(65) 177.2(4) yes
C(62) Co(1) C(66) 92.3(3) yes
C(63) Co(1) C(64) 90.7(2) yes
C(63) Co(1) C(65) 89.8(3) yes
C(63) Co(1) C(66) 179.2(3) yes
C(64) Co(1) C(65) 89.3(3) yes
C(64) Co(1) C(66) 90.1(3) yes
C(65) Co(1) C(66) 90.5(3) yes
Ru(1) N(1) C(5) 116.3(4) no
C(1) N(1) C(5) 118.0(5) no
Ru(1) N(2) C(6) 116.1(4) no
C(6) N(2) C(10) 117.9(6) no
Ru(1) N(3) C(15) 115.0(4) no
C(11) N(3) C(15) 117.7(4) no
Ru(1) N(4) C(16) 113.9(3) no
C(16) N(4) C(20) 120.1(5) no
Ru(1) N(5) C(25) 115.0(4) no
C(21) N(5) C(25) 119.4(6) no
Ru(1) N(6) C(26) 114.4(4) no
C(26) N(6) C(30) 117.5(6) no
Ru(2) N(7) C(35) 114.8(4) no
C(31) N(7) C(35) 118.4(6) no
Ru(2) N(8) C(36) 115.6(4) no
C(36) N(8) C(40) 117.4(6) no
Ru(2) N(9) C(45) 114.6(4) no
C(41) N(9) C(45) 117.6(5) no
Ru(2) N(10) C(46) 115.8(3) no
C(46) N(10) C(50) 116.5(4) no
Ru(2) N(11) C(55) 116.3(4) no
C(51) N(11) C(55) 116.7(6) no
Ru(2) N(12) C(56) 115.0(4) no
C(56) N(12) C(60) 119.5(6) no
N(1) C(1) C(2) 121.7(7) no
C(1) C(2) C(3) 120.6(7) no
C(2) C(3) C(4) 118.0(6) no
C(3) C(4) C(5) 119.7(7) no
N(1) C(5) C(4) 122.0(6) no
N(1) C(5) C(6) 116.0(5) no
N(2) C(6) C(5) 112.9(6) no
N(2) C(6) C(7) 121.3(5) no
C(6) C(7) C(8) 118.9(7) no
C(7) C(8) C(9) 121.9(8) no
C(8) C(9) C(10) 118.9(6) no
N(2) C(10) C(9) 121.1(6) no
N(3) C(11) C(12) 121.9(5) no
C(11) C(12) C(13) 120.2(6) no
C(12) C(13) C(14) 117.8(6) no
C(13) C(14) C(15) 121.1(6) no
N(3) C(15) C(14) 121.0(5) no
N(3) C(15) C(16) 114.9(4) no
N(4) C(16) C(15) 116.8(4) no
N(4) C(16) C(17) 121.4(5) no
C(16) C(17) C(18) 117.9(6) no
C(17) C(18) C(19) 119.6(6) no
C(18) C(19) C(20) 121.1(6) no
N(4) C(20) C(19) 119.9(6) no
N(5) C(21) C(22) 121.7(7) no
C(21) C(22) C(23) 118.6(6) no
C(22) C(23) C(24) 121.2(6) no
C(23) C(24) C(25) 118.9(7) no
N(5) C(25) C(24) 120.1(6) no
N(5) C(25) C(26) 114.6(6) no
N(6) C(26) C(25) 116.8(6) no
N(6) C(26) C(27) 121.8(6) no
C(26) C(27) C(28) 118.2(7) no
C(27) C(28) C(29) 119.1(7) no
C(28) C(29) C(30) 118.7(7) no
N(6) C(30) C(29) 124.5(8) no
N(7) C(31) C(32) 122.4(8) no
C(31) C(32) C(33) 118.4(7) no
C(32) C(33) C(34) 120.4(7) no
C(33) C(34) C(35) 119.1(8) no
N(7) C(35) C(34) 121.2(6) no
N(7) C(35) C(36) 114.6(5) no
N(8) C(36) C(35) 115.5(6) no
N(8) C(36) C(37) 121.8(6) no
C(36) C(37) C(38) 120.0(6) no
C(37) C(38) C(39) 117.0(7) no
C(38) C(39) C(40) 120.2(6) no
N(8) C(40) C(39) 123.6(7) no
N(9) C(41) C(42) 125.0(7) no
C(41) C(42) C(43) 117.1(7) no
C(42) C(43) C(44) 119.9(6) no
C(43) C(44) C(45) 119.3(6) no
N(9) C(45) C(44) 120.7(5) no
N(9) C(45) C(46) 116.0(4) no
N(10) C(46) C(45) 114.0(4) no
N(10) C(46) C(47) 121.2(5) no
C(46) C(47) C(48) 121.4(5) no
C(47) C(48) C(49) 118.7(5) no
C(48) C(49) C(50) 117.5(6) no
N(10) C(50) C(49) 124.7(5) no
N(11) C(51) C(52) 122.8(7) no
C(51) C(52) C(53) 121.9(7) no
C(52) C(53) C(54) 114.4(8) no
C(53) C(54) C(55) 121.9(8) no
N(11) C(55) C(54) 122.2(6) no
N(11) C(55) C(56) 115.0(6) no
N(12) C(56) C(55) 114.8(6) no
N(12) C(56) C(57) 121.4(6) no
C(56) C(57) C(58) 119.1(7) no
C(57) C(58) C(59) 118.8(7) no
C(58) C(59) C(60) 119.8(7) no
N(12) C(60) C(59) 121.0(7) no
Co(1) C(61) N(13) 177.8(7) no
Co(1) C(62) N(14) 176.8(7) no
Co(1) C(63) N(15) 177.5(7) no
Co(1) C(64) N(16) 177.4(7) no
Co(1) C(65) N(17) 178.2(6) no
Co(1) C(66) N(18) 175.6(8) no

loop_
_geom_bond_atom_site_label_1
_geom_bond_atom_site_label_2
_geom_bond_distance
_geom_bond_publ_flag
Ru(1) N(1) 2.082(5) yes
Ru(1) N(2) 2.078(5) yes
Ru(1) N(3) 2.060(4) yes
Ru(1) N(4) 2.080(4) yes
Ru(1) N(5) 2.063(6) yes
Ru(1) N(6) 2.067(4) yes
Ru(2) N(7) 2.055(5) yes
Ru(2) N(8) 2.033(6) yes
Ru(2) N(9) 2.072(5) yes
Ru(2) N(10) 2.063(4) yes
Ru(2) N(11) 2.059(5) yes
Ru(2) N(12) 2.095(5) yes
Co(1) C(61) 1.906(4) yes
Co(1) C(62) 1.895(7) yes
Co(1) C(63) 1.893(6) yes
Co(1) C(64) 1.896(5) yes
Co(1) C(65) 1.905(7) yes
Co(1) C(66) 1.892(7) yes
N(1) C(1) 1.357(7) no
N(1) C(5) 1.338(9) no
N(2) C(6) 1.388(8) no
N(2) C(10) 1.347(7) no
N(3) C(11) 1.346(8) no
N(3) C(15) 1.348(6) no
N(4) C(16) 1.329(6) no
N(4) C(20) 1.348(7) no
N(5) C(21) 1.361(7) no
N(5) C(25) 1.384(8) no
N(6) C(26) 1.364(9) no
N(6) C(30) 1.347(7) no
N(7) C(31) 1.356(8) no
N(7) C(35) 1.360(9) no
N(8) C(36) 1.347(7) no
N(8) C(40) 1.357(7) no
N(9) C(41) 1.338(7) no
N(9) C(45) 1.379(6) no
N(10) C(46) 1.387(6) no
N(10) C(50) 1.346(7) no
N(11) C(51) 1.353(7) no
N(11) C(55) 1.333(8) no
N(12) C(56) 1.340(9) no
N(12) C(60) 1.332(7) no
N(13) C(61) 1.129(7) no
N(14) C(62) 1.120(10) no
N(15) C(63) 1.170(9) no
N(16) C(64) 1.160(7) no
N(17) C(65) 1.157(10) no
N(18) C(66) 1.123(10) no
C(1) C(2) 1.399(9) no
C(2) C(3) 1.344(13) no
C(3) C(4) 1.399(10) no
C(4) C(5) 1.393(9) no
C(5) C(6) 1.483(8) no
C(6) C(7) 1.353(10) no
C(7) C(8) 1.378(10) no
C(8) C(9) 1.310(12) no
C(9) C(10) 1.409(12) no
C(11) C(12) 1.414(9) no
C(12) C(13) 1.360(10) no
C(13) C(14) 1.353(9) no
C(14) C(15) 1.418(8) no
C(15) C(16) 1.457(7) no
C(16) C(17) 1.410(7) no
C(17) C(18) 1.397(10) no
C(18) C(19) 1.326(10) no
C(19) C(20) 1.401(9) no
C(21) C(22) 1.400(11) no
C(22) C(23) 1.361(11) no
C(23) C(24) 1.394(9) no
C(24) C(25) 1.399(9) no
C(25) C(26) 1.427(8) no
C(26) C(27) 1.380(9) no
C(27) C(28) 1.452(10) no
C(28) C(29) 1.345(14) no
C(29) C(30) 1.378(10) no
C(31) C(32) 1.390(10) no
C(32) C(33) 1.378(14) no
C(33) C(34) 1.367(10) no
C(34) C(35) 1.403(9) no
C(35) C(36) 1.458(9) no
C(36) C(37) 1.412(9) no
C(37) C(38) 1.382(9) no
C(38) C(39) 1.408(11) no
C(39) C(40) 1.352(11) no
C(41) C(42) 1.327(10) no
C(42) C(43) 1.400(11) no
C(43) C(44) 1.379(10) no
C(44) C(45) 1.363(7) no
C(45) C(46) 1.468(7) no
C(46) C(47) 1.373(7) no
C(47) C(48) 1.357(9) no
C(48) C(49) 1.412(9) no
C(49) C(50) 1.376(7) no
C(51) C(52) 1.343(12) no
C(52) C(53) 1.388(13) no
C(53) C(54) 1.378(10) no
C(54) C(55) 1.372(11) no
C(55) C(56) 1.494(8) no
C(56) C(57) 1.409(9) no
C(57) C(58) 1.343(10) no
C(58) C(59) 1.395(12) no
C(59) C(60) 1.383(10) no

loop_
_geom_contact_atom_site_label_1
_geom_contact_atom_site_label_2
_geom_contact_distance
_geom_contact_site_symmetry_2
_geom_contact_publ_flag
Cl(1) O(5) 3.129(5) . no
Cl(1) O(7) 3.136(5) . no
Cl(1) O(8) 3.128(8) . no
O(1) N(13) 2.793(7) . no
O(1) N(13) 2.793(7) 2_655 no
O(2) N(16) 2.805(7) 3_455 no
O(2) N(16) 2.805(7) 4_556 no
O(3) O(9) 2.720(10) . no
O(3) O(5) 2.842(9) 3_455 no
O(3) N(15) 2.948(7) . no
O(4) O(9) 2.847(12) . no
O(4) N(18) 3.261(13) 3_455 no
O(5) N(18) 2.895(9) . no
O(6) O(9) 2.729(13) 3 no
O(6) N(17) 2.877(9) . no
O(6) O(7) 2.980(8) . no
O(7) N(14) 2.849(7) 3 no
O(8) N(15) 3.233(13) 3_545 no
O(1) C(24) 3.346(9) 3 yes
O(1) C(24) 3.346(9) 4 yes
O(2) C(54) 3.428(10) . yes
O(2) C(54) 3.428(10) 2_556 yes
O(2) C(57) 3.577(12) . yes
O(2) C(57) 3.577(12) 2_556 yes
O(3) C(10) 3.395(8) . yes
O(3) C(9) 3.469(10) . yes
O(3) C(22) 3.484(9) 4 yes
O(4) C(2) 3.360(9) 2 yes
O(4) C(59) 3.425(10) 2_556 yes
O(4) C(58) 3.541(10) 2_556 yes
O(4) C(29) 3.579(12) . yes
O(5) C(52) 3.296(9) 3_545 yes
O(5) C(9) 3.358(8) 3_545 yes
O(5) C(39) 3.387(9) 2_656 yes
O(5) C(40) 3.464(8) 2_656 yes
O(6) C(42) 3.441(10) 3 yes
O(6) C(19) 3.597(10) 3 yes
O(6) C(41) 3.590(9) 3 yes
O(7) C(42) 3.351(8) 3 yes
O(7) C(12) 3.402(8) 2_655 yes
O(7) C(19) 3.417(9) 3 yes
O(7) C(49) 3.471(8) 2_656 yes
O(8) C(32) 3.332(10) 1_655 yes
O(8) C(33) 3.509(11) 1_655 yes
O(8) C(28) 3.506(11) 1_655 yes
O(8) C(29) 3.520(11) 1_655 yes
O(9) C(51) 3.508(12) . yes
O(9) C(31) 3.589(12) . yes
